data_7227694
loop_
_publ_author_name
'Mochida, Tomoyuki'
'Funasako, Yusuke'
'Akasaka, Takahiro'
'Uruichi, Mikio'
'Mori, Hatsumi'

_publ_section_title
;
 Valence engineering of ionic molecular crystals: monovalent--divalent
 phase diagram for biferrocene--tetracyanoquinodimethane salts
;
_journal_issue 11
_journal_name_full CrystEngComm
_journal_page_first 1449
_journal_paper_doi 10.1039/C7CE00134G
_journal_volume 19
_journal_year 2017
_chemical_formula_moiety 'C24 H26 Fe2, 2(C12 H3 Cl N4)'
_chemical_formula_sum 'C48 H32 Cl2 Fe2 N8'
_chemical_formula_weight 903.42
_chemical_name_systematic
; 
 ? 
;
_space_group_IT_number 2
_symmetry_cell_setting triclinic
_symmetry_space_group_name_Hall '-P 1'
_symmetry_space_group_name_H-M 'P -1'
_atom_sites_solution_hydrogens geom
_atom_sites_solution_primary direct
_atom_sites_solution_secondary difmap
_audit_creation_method SHELXL-97
_audit_update_record
;
2016-08-17 deposited with the CCDC.
2017-02-15 downloaded from the CCDC.
;
_cell_angle_alpha 89.225(5)
_cell_angle_beta 75.034(5)
_cell_angle_gamma 73.200(5)
_cell_formula_units_Z 1
_cell_length_a 8.654(3)
_cell_length_b 9.112(3)
_cell_length_c 13.738(4)
_cell_measurement_temperature 173
_cell_volume 999.7(6)
_computing_cell_refinement 'Bruker SMART'
_computing_data_collection 'Bruker SMART'
_computing_data_reduction 'Bruker SAINT'
_computing_molecular_graphics 'Bruker SHELXTL'
_computing_publication_material 'Bruker SHELXTL'
_computing_structure_refinement 'SHELXL-97 (Sheldrick, 1997)'
_computing_structure_solution 'SHELXS-97 (Sheldrick, 1990)'
_diffrn_ambient_temperature 173
_diffrn_detector_area_resol_mean 8.366
_diffrn_measured_fraction_theta_full 0.945
_diffrn_measured_fraction_theta_max 0.945
_diffrn_measurement_device_type 'CCD area detector'
_diffrn_measurement_method 'phi and omega scans'
_diffrn_radiation_monochromator graphite
_diffrn_radiation_source 'fine-focus sealed tube'
_diffrn_radiation_type MoK\a
_diffrn_radiation_wavelength 0.71073
_diffrn_reflns_av_R_equivalents 0.0529
_diffrn_reflns_av_sigmaI/netI 0.1268
_diffrn_reflns_limit_h_max 10
_diffrn_reflns_limit_h_min -10
_diffrn_reflns_limit_k_max 10
_diffrn_reflns_limit_k_min -10
_diffrn_reflns_limit_l_max 12
_diffrn_reflns_limit_l_min -16
_diffrn_reflns_number 4231
_diffrn_reflns_theta_full 25.03
_diffrn_reflns_theta_max 25.03
_diffrn_reflns_theta_min 2.34
_exptl_absorpt_coefficient_mu 0.907
_exptl_absorpt_correction_T_max 0.9777
_exptl_absorpt_correction_T_min 0.7273
_exptl_absorpt_correction_type empirical
_exptl_absorpt_process_details
;
SADABS Sheldrick 1996
;
_exptl_crystal_colour black
_exptl_crystal_density_diffrn 1.501
_exptl_crystal_density_method 'not measured'
_exptl_crystal_description plate
_exptl_crystal_F_000 462
_exptl_crystal_size_max 0.38
_exptl_crystal_size_mid 0.25
_exptl_crystal_size_min 0.03
_refine_diff_density_max 0.646
_refine_diff_density_min -0.940
_refine_diff_density_rms 0.111
_refine_ls_extinction_method none
_refine_ls_goodness_of_fit_ref 0.969
_refine_ls_hydrogen_treatment constr
_refine_ls_matrix_type full
_refine_ls_number_parameters 290
_refine_ls_number_reflns 3346
_refine_ls_number_restraints 36
_refine_ls_restrained_S_all 0.967
_refine_ls_R_factor_all 0.1437
_refine_ls_R_factor_gt 0.0783
_refine_ls_shift/su_max 0.000
_refine_ls_shift/su_mean 0.000
_refine_ls_structure_factor_coef Fsqd
_refine_ls_weighting_details 'calc w=1/[\s^2^(Fo^2^)+(0.1215P)^2^+0.0000P] where P=(Fo^2^+2Fc^2^)/3'
_refine_ls_weighting_scheme calc
_refine_ls_wR_factor_gt 0.1838
_refine_ls_wR_factor_ref 0.2199
_reflns_number_gt 1955
_reflns_number_total 3346
_reflns_threshold_expression >2sigma(I)
_cod_data_source_file c7ce00134g2.cif
_cod_data_source_block 4b
_cod_depositor_comments
;
The following automatic conversions were performed:

'_symmetry_cell_setting' value 'Triclinic' changed to 'triclinic'
according to
/usr/data/users/saulius/crontab/automatic-downloads/rss-feeds/RSC/lib/dictionaries/cif_core.dic
dictionary named 'cif_core.dic' version 2.4.2 from 2011-04-26.

Automatic conversion script
Id: cif_fix_values 4268 2015-11-12 08:31:59Z antanas 

 Adding full bibliography for 7227693--7227700.cif.
;
_cod_original_cell_volume 999.6(5)
_cod_database_code 7227694

loop_
_symmetry_equiv_pos_as_xyz
'x, y, z'
'-x, -y, -z'

loop_
_atom_site_label
_atom_site_type_symbol
_atom_site_fract_x
_atom_site_fract_y
_atom_site_fract_z
_atom_site_U_iso_or_equiv
_atom_site_adp_type
_atom_site_occupancy
_atom_site_symmetry_multiplicity
_atom_site_calc_flag
_atom_site_refinement_flags
_atom_site_disorder_assembly
_atom_site_disorder_group
Cl1 Cl 0.6762(11) 0.8169(10) 1.1304(5) 0.077(3) Uani 0.339(6) 1 d P A 1
C12 C 0.547(3) 0.373(3) 0.370(2) 0.054(6) Uani 0.339(6) 1 d PU A 1
H12A H 0.5598 0.4467 0.4165 0.081 Uiso 0.339(6) 1 calc PR A 1
H12B H 0.5770 0.4030 0.3010 0.081 Uiso 0.339(6) 1 calc PR A 1
H12C H 0.6199 0.2702 0.3758 0.081 Uiso 0.339(6) 1 calc PR A 1
Cl2 Cl 1.1959(4) 0.4760(5) 0.7500(3) 0.0710(15) Uani 0.661(6) 1 d P A 2
C13 C 0.2929(16) 0.4510(14) 0.4855(9) 0.047(3) Uani 0.661(6) 1 d PU A 2
H13A H 0.3515 0.5101 0.5136 0.070 Uiso 0.661(6) 1 calc PR A 2
H13B H 0.2623 0.3771 0.5336 0.070 Uiso 0.661(6) 1 calc PR A 2
H13C H 0.1914 0.5210 0.4729 0.070 Uiso 0.661(6) 1 calc PR A 2
C11 C 0.3996(12) 0.3708(9) 0.3932(7) 0.053(2) Uani 1 1 d U . .
H11A H 0.3321 0.4786 0.3917 0.064 Uiso 0.339(6) 1 calc PR A 1
H11B H 0.3748 0.3465 0.4650 0.064 Uiso 0.339(6) 1 calc PR A 1
H11C H 0.5024 0.3023 0.4070 0.064 Uiso 0.661(6) 1 d PR A 2
H11D H 0.4332 0.4458 0.3458 0.064 Uiso 0.661(6) 1 d PR A 2
C1 C 0.3238(11) 0.2755(8) 0.3426(6) 0.042(2) Uani 1 1 d . A .
C2 C 0.4065(12) 0.1799(9) 0.2538(7) 0.050(2) Uani 1 1 d . . .
H2 H 0.5251 0.1645 0.2143 0.060 Uiso 1 1 calc R A .
C3 C 0.2959(13) 0.1077(9) 0.2305(7) 0.052(2) Uani 1 1 d . A .
H3 H 0.3196 0.0366 0.1701 0.063 Uiso 1 1 calc R . .
C4 C 0.1430(12) 0.1602(9) 0.3055(7) 0.051(2) Uani 1 1 d . . .
H4 H 0.0386 0.1323 0.3076 0.062 Uiso 1 1 calc R A .
C5 C 0.1600(11) 0.2640(9) 0.3762(7) 0.047(2) Uani 1 1 d . A .
H5 H 0.0714 0.3201 0.4369 0.056 Uiso 1 1 calc R . .
C6 C 0.4574(10) -0.0412(7) 0.4776(6) 0.0332(18) Uani 1 1 d . . .
C7 C 0.5279(10) -0.1339(8) 0.3842(6) 0.0358(18) Uani 1 1 d . A .
H7 H 0.6458 -0.1564 0.3416 0.043 Uiso 1 1 calc R . .
C8 C 0.4032(10) -0.1890(8) 0.3637(6) 0.040(2) Uani 1 1 d . . .
H8 H 0.4177 -0.2589 0.3044 0.048 Uiso 1 1 calc R A .
C9 C 0.2535(10) -0.1297(9) 0.4417(6) 0.0382(19) Uani 1 1 d U A .
H9 H 0.1447 -0.1515 0.4480 0.046 Uiso 1 1 calc R . .
C10 C 0.2878(10) -0.0389(8) 0.5094(6) 0.0370(18) Uani 1 1 d . A .
H10 H 0.2050 0.0181 0.5719 0.044 Uiso 1 1 calc R . .
C14 C 0.8841(10) 0.5660(8) 0.8749(5) 0.0337(17) Uani 1 1 d . . .
C15 C 0.7680(11) 0.6556(9) 0.9638(6) 0.0404(19) Uani 1 1 d . A .
H15 H 0.6552 0.6530 0.9823 0.049 Uiso 1 1 calc R . .
C16 C 0.8176(10) 0.7429(9) 1.0210(6) 0.0396(19) Uani 1 1 d . . .
H16 H 0.7384 0.8007 1.0789 0.047 Uiso 0.661(6) 1 calc PR A 2
C17 C 0.9840(10) 0.7508(8) 0.9973(6) 0.0355(18) Uani 1 1 d . A .
C18 C 1.0989(10) 0.6623(8) 0.9113(6) 0.0410(19) Uani 1 1 d . . .
H18 H 1.2124 0.6627 0.8943 0.049 Uiso 1 1 calc R A .
C19 C 1.0484(10) 0.5756(9) 0.8518(6) 0.042(2) Uani 1 1 d . A .
H19 H 1.1275 0.5202 0.7930 0.051 Uiso 0.339(6) 1 calc PR A 1
C20 C 0.8265(10) 0.4743(8) 0.8185(6) 0.0385(19) Uani 1 1 d . . .
C21 C 1.0399(11) 0.8395(8) 1.0576(6) 0.0387(19) Uani 1 1 d . . .
C22 C 0.9247(11) 0.3803(10) 0.7282(7) 0.051(2) Uani 1 1 d . . .
C23 C 0.6575(13) 0.4723(10) 0.8465(6) 0.050(2) Uani 1 1 d . . .
C24 C 0.9360(12) 0.9318(9) 1.1463(6) 0.045(2) Uani 1 1 d . A .
C25 C 1.2077(12) 0.8468(9) 1.0290(7) 0.047(2) Uani 1 1 d . A .
Fe1 Fe 0.32617(14) 0.04585(12) 0.36970(8) 0.0302(4) Uani 1 1 d . A .
N1 N 0.9910(13) 0.3018(10) 0.6569(8) 0.093(3) Uani 1 1 d . . .
N2 N 0.5231(12) 0.4705(10) 0.8639(7) 0.073(3) Uani 1 1 d . . .
N3 N 0.8552(12) 1.0085(10) 1.2160(6) 0.076(3) Uani 1 1 d . . .
N4 N 1.3382(11) 0.8577(9) 1.0099(7) 0.068(2) Uani 1 1 d . . .

loop_
_atom_site_aniso_label
_atom_site_aniso_U_11
_atom_site_aniso_U_22
_atom_site_aniso_U_33
_atom_site_aniso_U_23
_atom_site_aniso_U_13
_atom_site_aniso_U_12
Cl1 0.095(6) 0.097(6) 0.050(4) -0.024(4) -0.007(4) -0.052(5)
C12 0.059(9) 0.051(9) 0.051(9) 0.003(7) -0.020(8) -0.012(7)
Cl2 0.038(2) 0.095(3) 0.070(3) -0.046(2) -0.0107(18) -0.0062(19)
C13 0.054(6) 0.044(6) 0.047(6) -0.001(5) -0.020(5) -0.014(5)
C11 0.067(5) 0.040(4) 0.065(5) 0.012(4) -0.039(4) -0.016(4)
C1 0.056(6) 0.027(4) 0.055(5) 0.014(4) -0.034(5) -0.013(4)
C2 0.067(6) 0.037(5) 0.044(5) 0.013(4) -0.015(5) -0.011(4)
C3 0.081(7) 0.035(5) 0.046(5) 0.013(4) -0.028(5) -0.016(5)
C4 0.067(6) 0.038(5) 0.078(6) 0.020(5) -0.062(6) -0.024(4)
C5 0.046(5) 0.037(4) 0.064(6) 0.001(4) -0.035(5) -0.005(4)
C6 0.046(5) 0.018(3) 0.040(4) 0.007(3) -0.022(4) -0.007(3)
C7 0.044(5) 0.021(4) 0.040(4) -0.001(3) -0.018(4) 0.000(3)
C8 0.055(6) 0.027(4) 0.041(4) 0.002(3) -0.028(4) -0.004(4)
C9 0.051(5) 0.042(4) 0.037(4) 0.010(3) -0.036(4) -0.017(4)
C10 0.046(5) 0.040(4) 0.037(4) 0.002(4) -0.024(4) -0.018(4)
C14 0.045(5) 0.026(4) 0.035(4) 0.013(3) -0.019(4) -0.010(3)
C15 0.052(5) 0.042(5) 0.029(4) 0.008(4) -0.008(4) -0.021(4)
C16 0.046(5) 0.039(4) 0.031(4) 0.004(3) -0.008(4) -0.011(4)
C17 0.053(5) 0.021(4) 0.036(4) 0.007(3) -0.020(4) -0.008(3)
C18 0.040(5) 0.032(4) 0.053(5) 0.001(4) -0.026(4) -0.001(4)
C19 0.042(5) 0.036(4) 0.046(5) -0.004(4) -0.021(4) 0.000(4)
C20 0.055(5) 0.025(4) 0.039(4) 0.006(3) -0.024(4) -0.006(4)
C21 0.058(6) 0.026(4) 0.036(4) 0.003(3) -0.020(4) -0.012(4)
C22 0.056(6) 0.035(5) 0.060(6) -0.001(4) -0.033(5) 0.003(4)
C23 0.072(7) 0.051(5) 0.048(5) 0.015(4) -0.040(5) -0.030(5)
C24 0.069(6) 0.037(5) 0.037(5) 0.001(4) -0.023(5) -0.022(4)
C25 0.055(6) 0.038(5) 0.064(6) 0.008(4) -0.040(5) -0.016(4)
Fe1 0.0432(7) 0.0234(5) 0.0303(6) 0.0038(4) -0.0214(5) -0.0090(4)
N1 0.125(9) 0.055(5) 0.080(6) -0.031(5) -0.053(6) 0.024(5)
N2 0.086(7) 0.095(7) 0.070(6) 0.025(5) -0.042(5) -0.059(6)
N3 0.108(8) 0.066(6) 0.047(5) -0.007(4) -0.008(5) -0.026(5)
N4 0.063(6) 0.066(5) 0.083(6) -0.009(5) -0.041(5) -0.015(5)

loop_
_atom_type_symbol
_atom_type_description
_atom_type_scat_dispersion_real
_atom_type_scat_dispersion_imag
_atom_type_scat_source
C C 0.0033 0.0016 'International Tables Vol C Tables 4.2.6.8 and 6.1.1.4'
H H 0.0000 0.0000 'International Tables Vol C Tables 4.2.6.8 and 6.1.1.4'
N N 0.0061 0.0033 'International Tables Vol C Tables 4.2.6.8 and 6.1.1.4'
Cl Cl 0.1484 0.1585 'International Tables Vol C Tables 4.2.6.8 and 6.1.1.4'
Fe Fe 0.3463 0.8444 'International Tables Vol C Tables 4.2.6.8 and 6.1.1.4'

loop_
_geom_angle_atom_site_label_1
_geom_angle_atom_site_label_2
_geom_angle_atom_site_label_3
_geom_angle
_geom_angle_site_symmetry_1
_geom_angle_site_symmetry_3
C11 C12 H12A 109.5 . .
C11 C12 H12B 109.5 . .
H12A C12 H12B 109.5 . .
C11 C12 H12C 109.5 . .
H12A C12 H12C 109.5 . .
H12B C12 H12C 109.5 . .
C11 C12 H11C 52.3 . .
H12A C12 H11C 109.6 . .
H12B C12 H11C 140.7 . .
H12C C12 H11C 60.2 . .
C11 C12 H11D 49.0 . .
H12A C12 H11D 101.1 . .
H12B C12 H11D 67.4 . .
H12C C12 H11D 148.0 . .
H11C C12 H11D 100.9 . .
C11 C13 H13A 109.5 . .
C11 C13 H13B 109.5 . .
H13A C13 H13B 109.5 . .
C11 C13 H13C 109.5 . .
H13A C13 H13C 109.5 . .
H13B C13 H13C 109.5 . .
C12 C11 C13 117.3(15) . .
C12 C11 C1 127.5(15) . .
C13 C11 C1 114.6(9) . .
C12 C11 H11A 105.4 . .
C13 C11 H11A 61.4 . .
C1 C11 H11A 105.4 . .
C12 C11 H11B 105.4 . .
C13 C11 H11B 44.7 . .
C1 C11 H11B 105.4 . .
H11A C11 H11B 106.0 . .
C12 C11 H11C 47.3 . .
C13 C11 H11C 108.4 . .
C1 C11 H11C 108.3 . .
H11A C11 H11C 145.7 . .
H11B C11 H11C 70.7 . .
C12 C11 H11D 60.7 . .
C13 C11 H11D 109.1 . .
C1 C11 H11D 108.6 . .
H11A C11 H11D 54.5 . .
H11B C11 H11D 144.3 . .
H11C C11 H11D 107.6 . .
C5 C1 C2 108.3(8) . .
C5 C1 C11 126.3(8) . .
C2 C1 C11 125.4(8) . .
C5 C1 Fe1 68.9(4) . .
C2 C1 Fe1 69.6(4) . .
C11 C1 Fe1 126.5(5) . .
C1 C2 C3 108.9(8) . .
C1 C2 Fe1 71.4(5) . .
C3 C2 Fe1 68.4(5) . .
C1 C2 H2 125.5 . .
C3 C2 H2 125.5 . .
Fe1 C2 H2 125.5 . .
C4 C3 C2 107.1(8) . .
C4 C3 Fe1 69.1(4) . .
C2 C3 Fe1 71.8(5) . .
C4 C3 H3 126.4 . .
C2 C3 H3 126.4 . .
Fe1 C3 H3 126.4 . .
C3 C4 C5 108.7(8) . .
C3 C4 Fe1 70.4(5) . .
C5 C4 Fe1 71.5(4) . .
C3 C4 H4 125.7 . .
C5 C4 H4 125.7 . .
Fe1 C4 H4 125.7 . .
C1 C5 C4 107.0(8) . .
C1 C5 Fe1 71.9(4) . .
C4 C5 Fe1 67.9(4) . .
C1 C5 H5 126.5 . .
C4 C5 H5 126.5 . .
Fe1 C5 H5 126.5 . .
C10 C6 C7 106.1(7) . .
C10 C6 C6 128.3(9) . 2_656
C7 C6 C6 125.3(9) . 2_656
C10 C6 Fe1 67.7(4) . .
C7 C6 Fe1 68.6(4) . .
C6 C6 Fe1 124.3(6) 2_656 .
C8 C7 C6 108.1(7) . .
C8 C7 Fe1 69.1(4) . .
C6 C7 Fe1 71.2(4) . .
C8 C7 H7 125.9 . .
C6 C7 H7 125.9 . .
Fe1 C7 H7 125.9 . .
C7 C8 C9 108.5(7) . .
C7 C8 Fe1 71.0(4) . .
C9 C8 Fe1 69.4(4) . .
C7 C8 H8 125.8 . .
C9 C8 H8 125.8 . .
Fe1 C8 H8 125.8 . .
C10 C9 C8 107.2(7) . .
C10 C9 Fe1 70.2(4) . .
C8 C9 Fe1 70.0(4) . .
C10 C9 H9 126.4 . .
C8 C9 H9 126.4 . .
Fe1 C9 H9 126.4 . .
C9 C10 C6 110.0(7) . .
C9 C10 Fe1 69.9(4) . .
C6 C10 Fe1 72.5(4) . .
C9 C10 H10 125.0 . .
C6 C10 H10 125.0 . .
Fe1 C10 H10 125.0 . .
C19 C14 C20 124.8(8) . .
C19 C14 C15 116.5(7) . .
C20 C14 C15 118.7(7) . .
C16 C15 C14 120.9(8) . .
C16 C15 H15 119.6 . .
C14 C15 H15 119.6 . .
C15 C16 C17 122.0(8) . .
C15 C16 Cl1 114.4(7) . .
C17 C16 Cl1 122.9(7) . .
C15 C16 H16 119.0 . .
C17 C16 H16 119.0 . .
Cl1 C16 H16 9.4 . .
C16 C17 C18 117.5(7) . .
C16 C17 C21 123.0(7) . .
C18 C17 C21 119.4(7) . .
C19 C18 C17 120.7(8) . .
C19 C18 H18 119.7 . .
C17 C18 H18 119.7 . .
C18 C19 C14 122.4(8) . .
C18 C19 Cl2 116.6(7) . .
C14 C19 Cl2 121.0(6) . .
C18 C19 H19 118.8 . .
C14 C19 H19 118.8 . .
Cl2 C19 H19 2.6 . .
C23 C20 C14 121.2(8) . .
C23 C20 C22 113.1(7) . .
C14 C20 C22 125.6(8) . .
C25 C21 C17 120.8(7) . .
C25 C21 C24 114.8(7) . .
C17 C21 C24 124.4(8) . .
N1 C22 C20 174.2(11) . .
N2 C23 C20 176.5(9) . .
N3 C24 C21 178.0(10) . .
N4 C25 C21 176.8(10) . .
C4 Fe1 C9 107.3(3) . .
C4 Fe1 C3 40.4(4) . .
C9 Fe1 C3 123.8(3) . .
C4 Fe1 C8 120.8(3) . .
C9 Fe1 C8 40.7(3) . .
C3 Fe1 C8 107.0(3) . .
C4 Fe1 C10 125.2(4) . .
C9 Fe1 C10 40.0(3) . .
C3 Fe1 C10 160.8(3) . .
C8 Fe1 C10 67.3(3) . .
C4 Fe1 C7 155.7(3) . .
C9 Fe1 C7 67.8(3) . .
C3 Fe1 C7 121.0(3) . .
C8 Fe1 C7 39.9(3) . .
C10 Fe1 C7 67.2(3) . .
C4 Fe1 C5 40.7(3) . .
C9 Fe1 C5 122.0(3) . .
C3 Fe1 C5 67.9(4) . .
C8 Fe1 C5 156.9(3) . .
C10 Fe1 C5 109.7(3) . .
C7 Fe1 C5 162.2(3) . .
C4 Fe1 C2 66.7(4) . .
C9 Fe1 C2 160.7(3) . .
C3 Fe1 C2 39.7(3) . .
C8 Fe1 C2 125.1(3) . .
C10 Fe1 C2 158.4(3) . .
C7 Fe1 C2 109.7(3) . .
C5 Fe1 C2 66.3(4) . .
C4 Fe1 C6 162.0(4) . .
C9 Fe1 C6 67.4(3) . .
C3 Fe1 C6 156.9(3) . .
C8 Fe1 C6 67.2(3) . .
C10 Fe1 C6 39.8(3) . .
C7 Fe1 C6 40.2(3) . .
C5 Fe1 C6 126.2(3) . .
C2 Fe1 C6 123.9(3) . .
C4 Fe1 C1 66.6(3) . .
C9 Fe1 C1 157.5(3) . .
C3 Fe1 C1 66.7(3) . .
C8 Fe1 C1 161.4(3) . .
C10 Fe1 C1 124.4(3) . .
C7 Fe1 C1 126.8(3) . .
C5 Fe1 C1 39.2(3) . .
C2 Fe1 C1 39.0(3) . .
C6 Fe1 C1 111.2(3) . .

loop_
_geom_bond_atom_site_label_1
_geom_bond_atom_site_label_2
_geom_bond_distance
_geom_bond_site_symmetry_2
Cl1 C16 1.676(10) .
C12 C11 1.23(3) .
C12 H12A 0.9800 .
C12 H12B 0.9800 .
C12 H12C 0.9800 .
C12 H11C 0.9195 .
C12 H11D 1.1445 .
Cl2 C19 1.689(9) .
C13 C11 1.423(15) .
C13 H13A 0.9800 .
C13 H13B 0.9800 .
C13 H13C 0.9800 .
C11 C1 1.499(11) .
C11 H11A 0.9900 .
C11 H11B 0.9900 .
C11 H11C 0.9900 .
C11 H11D 0.9900 .
C1 C5 1.407(11) .
C1 C2 1.406(12) .
C1 Fe1 2.116(7) .
C2 C3 1.407(12) .
C2 Fe1 2.092(8) .
C2 H2 1.0000 .
C3 C4 1.409(12) .
C3 Fe1 2.047(8) .
C3 H3 1.0000 .
C4 C5 1.427(11) .
C4 Fe1 2.029(7) .
C4 H4 1.0000 .
C5 Fe1 2.077(8) .
C5 H5 1.0000 .
C6 C10 1.413(10) .
C6 C7 1.434(10) .
C6 C6 1.434(14) 2_656
C6 Fe1 2.105(7) .
C7 C8 1.404(11) .
C7 Fe1 2.070(7) .
C7 H7 1.0000 .
C8 C9 1.418(11) .
C8 Fe1 2.045(7) .
C8 H8 1.0000 .
C9 C10 1.394(10) .
C9 Fe1 2.037(8) .
C9 H9 1.0000 .
C10 Fe1 2.041(7) .
C10 H10 1.0000 .
C14 C19 1.403(11) .
C14 C20 1.416(11) .
C14 C15 1.445(11) .
C15 C16 1.350(11) .
C15 H15 0.9500 .
C16 C17 1.415(11) .
C16 H16 0.9500 .
C17 C18 1.411(11) .
C17 C21 1.423(10) .
C18 C19 1.372(11) .
C18 H18 0.9500 .
C19 H19 0.9500 .
C20 C23 1.418(13) .
C20 C22 1.434(12) .
C21 C25 1.424(12) .
C21 C24 1.423(11) .
C22 N1 1.136(11) .
C23 N2 1.131(11) .
C24 N3 1.134(11) .
C25 N4 1.125(10) .
